data_4116739
loop_
_publ_author_name
'F. Albert Cotton'
'John H. Matonic'
'Carlos A. Murillo'

_publ_contact_author_email Cotton@tamu.edu
_publ_contact_author_phone (409)-845-1533
_publ_section_title
;
 Triply Bonded Nb24+ Tetragonal Lantern Compounds: Some Accompanied by
 Novel B-H...Na+ Interactions
;
_journal_name_full 'Journal of the American Chemical Society'
_journal_page_first 6047
_journal_page_last 6052
_journal_paper_doi 10.1021/ja980092g
_journal_volume 120
_journal_year 1998
_chemical_formula_structural 'Nb2(hpp)4  2NaEt3BH'
_chemical_formula_sum 'C40 H80 B2 N12 Na2 Nb2'
_chemical_formula_weight 982.58
_chemical_name_systematic
; 
 ? 
;
_space_group_IT_number 14
_symmetry_cell_setting monoclinic
_symmetry_space_group_name_Hall '-P 2ybc'
_symmetry_space_group_name_H-M 'P 1 21/c 1'
_atom_sites_solution_hydrogens geom
_atom_sites_solution_primary direct
_atom_sites_solution_secondary difmap
_audit_creation_method SHELXL
_cell_angle_alpha 90.00
_cell_angle_beta 95.18(3)
_cell_angle_gamma 90.00
_cell_formula_units_Z 2
_cell_length_a 9.228(2)
_cell_length_b 10.963(2)
_cell_length_c 23.401(5)
_cell_measurement_reflns_used 194
_cell_measurement_temperature 293(2)
_cell_measurement_theta_max 20.5
_cell_measurement_theta_min 6.5
_cell_volume 2357.7(8)
_computing_cell_refinement MADNES
_computing_data_collection MADNES
_computing_data_reduction XPREP
_computing_molecular_graphics SHELXTL
_computing_publication_material SHELXL-93
_computing_structure_refinement 'SHELXL-93 (Sheldrick, 1993)'
_computing_structure_solution 'SHELXS-86 (Sheldrick, 1990)'
_diffrn_ambient_temperature 213(2)
_diffrn_measurement_device 'Nonius FAST'
_diffrn_measurement_method 'area detector'
_diffrn_radiation_monochromator graphite
_diffrn_radiation_source 'fine-focus sealed tube'
_diffrn_radiation_type MoK\a
_diffrn_radiation_wavelength 0.71073
_diffrn_reflns_av_R_equivalents 0.0475
_diffrn_reflns_av_sigmaI/netI 0.0331
_diffrn_reflns_limit_h_max 10
_diffrn_reflns_limit_h_min -10
_diffrn_reflns_limit_k_max 13
_diffrn_reflns_limit_k_min -13
_diffrn_reflns_limit_l_max 26
_diffrn_reflns_limit_l_min -27
_diffrn_reflns_number 12648
_diffrn_reflns_theta_max 25.14
_diffrn_reflns_theta_min 2.55
_diffrn_standards_number 0
_exptl_absorpt_coefficient_mu 0.547
_exptl_absorpt_correction_type none
_exptl_crystal_colour green
_exptl_crystal_density_diffrn 1.384
_exptl_crystal_description needle
_exptl_crystal_F_000 1036
_exptl_crystal_size_max 0.2
_exptl_crystal_size_mid 0.2
_exptl_crystal_size_min 0.15
_refine_diff_density_max 0.928
_refine_diff_density_min -0.478
_refine_diff_density_rms 0.083
_refine_ls_extinction_method none
_refine_ls_goodness_of_fit_all 1.154
_refine_ls_goodness_of_fit_obs 1.125
_refine_ls_hydrogen_treatment 'calculated positions'
_refine_ls_matrix_type full
_refine_ls_number_parameters 383
_refine_ls_number_reflns 3978
_refine_ls_number_restraints 0
_refine_ls_restrained_S_all 1.161
_refine_ls_restrained_S_obs 1.125
_refine_ls_R_factor_all 0.0421
_refine_ls_R_factor_obs 0.0356
_refine_ls_shift/esd_max -0.002
_refine_ls_shift/esd_mean 0.000
_refine_ls_structure_factor_coef Fsqd
_refine_ls_weighting_details 'w=1/[\s^2^(Fo^2^)+(0.0262P)^2^+4.9999P] where P=(Fo^2^+2Fc^2^)/3'
_refine_ls_weighting_scheme calc
_refine_ls_wR_factor_all 0.0909
_refine_ls_wR_factor_obs 0.0828
_reflns_number_observed 3560
_reflns_number_total 3982
_reflns_observed_criterion >2sigma(I)
_cod_data_source_file ja980092g_3.cif
_cod_data_source_block 1.2NaEt3BH
_cod_depositor_comments
;
The following automatic conversions were performed:

'_refine_ls_weighting_scheme' value 'calc
w=1/[\s^2^(Fo^2^)+(0.0262P)^2^+4.9999P] where P=(Fo^2^+2Fc^2^)/3' was
changed to 'calc'. New tag '_refine_ls_weighting_details' was
created. The value of the new tag was set to
'w=1/[\s^2^(Fo^2^)+(0.0262P)^2^+4.9999P] where P=(Fo^2^+2Fc^2^)/3'.

Automatic conversion script
Id: cif_fix_values 3143 2015-03-26 13:38:13Z robertas 
;
_cod_database_code 4116739

loop_
_symmetry_equiv_pos_as_xyz
'x, y, z'
'-x, y+1/2, -z+1/2'
'-x, -y, -z'
'x, -y-1/2, z-1/2'

loop_
_atom_site_aniso_label
_atom_site_aniso_U_11
_atom_site_aniso_U_22
_atom_site_aniso_U_33
_atom_site_aniso_U_23
_atom_site_aniso_U_13
_atom_site_aniso_U_12
Nb1 0.0178(2) 0.01571(15) 0.0154(2) 0.00016(10) -0.00004(11) -0.00162(10)
N11 0.0188(13) 0.0238(13) 0.0209(14) -0.0014(11) 0.0013(11) -0.0018(10)
N12 0.0283(15) 0.0173(12) 0.0199(13) -0.0019(10) 0.0034(11) -0.0016(11)
N13 0.033(2) 0.0288(14) 0.0247(14) -0.0054(12) 0.0035(12) 0.0069(12)
N21 0.0257(14) 0.0202(13) 0.0199(13) 0.0023(10) 0.0030(11) -0.0016(11)
N22 0.0264(15) 0.0215(13) 0.0200(13) -0.0026(11) -0.0047(12) -0.0026(11)
N23 0.043(2) 0.0321(15) 0.0126(13) -0.0010(11) 0.0004(13) 0.0038(13)
C11 0.022(2) 0.035(2) 0.032(2) 0.0027(15) 0.008(2) -0.0005(15)
C12 0.027(2) 0.048(2) 0.031(2) 0.008(2) 0.012(2) 0.004(2)
C13 0.037(2) 0.051(2) 0.030(2) -0.009(2) 0.010(2) 0.009(2)
C14 0.042(2) 0.030(2) 0.036(2) -0.015(2) -0.002(2) 0.008(2)
C15 0.045(2) 0.019(2) 0.036(2) -0.0065(15) -0.009(2) 0.002(2)
C16 0.039(2) 0.020(2) 0.030(2) -0.0028(14) -0.001(2) -0.0036(14)
C17 0.024(2) 0.0218(15) 0.019(2) -0.0006(12) -0.0043(13) 0.0056(12)
C21 0.026(2) 0.028(2) 0.029(2) 0.0065(14) 0.004(2) 0.0006(14)
C22 0.038(2) 0.031(2) 0.028(2) 0.0145(15) 0.003(2) 0.001(2)
C23 0.053(3) 0.045(2) 0.021(2) 0.008(2) 0.010(2) -0.001(2)
C24 0.077(3) 0.046(2) 0.022(2) -0.006(2) -0.004(2) -0.005(2)
C25 0.060(3) 0.035(2) 0.027(2) -0.012(2) -0.013(2) -0.007(2)
C26 0.030(2) 0.030(2) 0.030(2) -0.0016(15) -0.013(2) -0.005(2)
C27 0.026(2) 0.0174(14) 0.0172(15) -0.0001(12) 0.0029(13) 0.0054(12)
B1 0.032(2) 0.028(2) 0.038(2) 0.006(2) -0.005(2) 0.001(2)
C50 0.044(2) 0.035(2) 0.044(2) 0.002(2) 0.002(2) 0.005(2)
C51 0.050(3) 0.053(3) 0.042(2) 0.007(2) 0.003(2) -0.001(2)
C52 0.039(2) 0.039(2) 0.047(2) -0.006(2) -0.009(2) 0.005(2)
C53 0.042(3) 0.078(4) 0.052(3) -0.015(3) -0.012(2) -0.006(3)
C54 0.038(2) 0.037(2) 0.055(3) 0.009(2) 0.000(2) 0.009(2)
C55 0.044(3) 0.060(3) 0.059(3) 0.024(2) 0.005(2) 0.000(2)
Na1 0.0326(7) 0.0308(7) 0.0244(7) 0.0010(5) -0.0010(6) 0.0086(6)

loop_
_atom_site_label
_atom_site_type_symbol
_atom_site_fract_x
_atom_site_fract_y
_atom_site_fract_z
_atom_site_U_iso_or_equiv
_atom_site_thermal_displace_type
_atom_site_occupancy
_atom_site_calc_flag
Nb1 Nb 0.09539(3) 0.06108(2) 0.003010(11) 0.01639(11) Uani 1 d
N11 N 0.2204(3) -0.0775(2) -0.04082(11) 0.0212(6) Uani 1 d
N12 N 0.0306(3) -0.2147(2) -0.03624(11) 0.0217(6) Uani 1 d
N13 N 0.2018(3) -0.2486(3) -0.10396(12) 0.0286(6) Uani 1 d
N21 N 0.0324(3) 0.1406(2) -0.08259(11) 0.0219(6) Uani 1 d
N22 N -0.1501(3) -0.0038(2) -0.09304(11) 0.0230(6) Uani 1 d
N23 N -0.0569(3) 0.0810(3) -0.17581(11) 0.0295(6) Uani 1 d
C11 C 0.3538(4) -0.0465(3) -0.0674(2) 0.0293(8) Uani 1 d
H11A H 0.4432(43) -0.0967(36) -0.0492(17) 0.035 Uiso 1 d
H11B H 0.3757(42) 0.0360(38) -0.0600(17) 0.035 Uiso 1 d
C12 C 0.3347(4) -0.0687(4) -0.1314(2) 0.0350(9) Uani 1 d
H12A H 0.2480(48) -0.0295(38) -0.1479(18) 0.042 Uiso 1 d
H12B H 0.4111(48) -0.0457(37) -0.1485(19) 0.042 Uiso 1 d
C13 C 0.3104(5) -0.2031(4) -0.1403(2) 0.0390(9) Uani 1 d
H13A H 0.2816(47) -0.2253(39) -0.1789(20) 0.047 Uiso 1 d
H13B H 0.3927(50) -0.2484(41) -0.1323(19) 0.047 Uiso 1 d
C14 C 0.1517(5) -0.3728(3) -0.1168(2) 0.0364(9) Uani 1 d
H5A H 0.2365(48) -0.4219(38) -0.1204(18) 0.044 Uiso 1 d
H5B H 0.0867(46) -0.3739(38) -0.1534(19) 0.044 Uiso 1 d
C15 C 0.0679(5) -0.4232(3) -0.0699(2) 0.0342(8) Uani 1 d
H15A H 0.1318(47) -0.4370(37) -0.0397(20) 0.041 Uiso 1 d
H15B H 0.0266(44) -0.5012(40) -0.0794(18) 0.041 Uiso 1 d
C16 C -0.0410(4) -0.3282(3) -0.0556(2) 0.0300(8) Uani 1 d
H16A H -0.1064(43) -0.3159(35) -0.0914(18) 0.036 Uiso 1 d
H16B H -0.0908(41) -0.3595(36) -0.0247(18) 0.036 Uiso 1 d
C17 C 0.1509(3) -0.1803(3) -0.06138(13) 0.0219(7) Uani 1 d
C21 C 0.1308(4) 0.2254(3) -0.1085(2) 0.0278(7) Uani 1 d
H21A H 0.2117(44) 0.1867(35) -0.1172(17) 0.033 Uiso 1 d
H21B H 0.1600(41) 0.2889(35) -0.0786(17) 0.033 Uiso 1 d
C22 C 0.0573(4) 0.2821(3) -0.1620(2) 0.0325(8) Uani 1 d
H22A H -0.0260(46) 0.3293(37) -0.1545(17) 0.039 Uiso 1 d
H22B H 0.1242(43) 0.3359(37) -0.1796(17) 0.039 Uiso 1 d
C23 C 0.0121(5) 0.1825(4) -0.2036(2) 0.0391(9) Uani 1 d
H23A H -0.0496(48) 0.2061(40) -0.2354(20) 0.047 Uiso 1 d
H23B H 0.0951(49) 0.1555(40) -0.2182(19) 0.047 Uiso 1 d
C24 C -0.1324(6) -0.0050(4) -0.2155(2) 0.0487(11) Uani 1 d
H24A H -0.0654(51) -0.0218(44) -0.2457(22) 0.058 Uiso 1 d
H24B H -0.2174(55) 0.0379(44) -0.2316(22) 0.058 Uiso 1 d
C25 C -0.1813(5) -0.1153(4) -0.1838(2) 0.0417(10) Uani 1 d
H25A H -0.2463(49) -0.1613(41) -0.2080(20) 0.050 Uiso 1 d
H25B H -0.0961(49) -0.1700(41) -0.1726(19) 0.050 Uiso 1 d
C26 C -0.2531(4) -0.0703(3) -0.1325(2) 0.0308(8) Uani 1 d
H26A H -0.3298(45) -0.0189(38) -0.1428(18) 0.037 Uiso 1 d
H26B H -0.2954(42) -0.1354(38) -0.1136(17) 0.037 Uiso 1 d
C27 C -0.0581(3) 0.0719(3) -0.11802(13) 0.0200(6) Uani 1 d
B1 B 0.3788(5) -0.3942(4) 0.1155(2) 0.0333(9) Uani 1 d
C50 C 0.5108(5) -0.3994(4) 0.0739(2) 0.0410(9) Uani 1 d
H50A H 0.6058(50) -0.3866(40) 0.0996(20) 0.049 Uiso 1 d
H50B H 0.5206(46) -0.4816(42) 0.0563(19) 0.049 Uiso 1 d
C51 C 0.5060(6) -0.3080(5) 0.0254(2) 0.0483(10) Uani 1 d
H51A H 0.5866(58) -0.3082(49) -0.0004(23) 0.073 Uiso 1 d
H51B H 0.5052(57) -0.2271(51) 0.0435(23) 0.073 Uiso 1 d
H51C H 0.4212(61) -0.3170(50) -0.0019(23) 0.073 Uiso 1 d
C52 C 0.3828(5) -0.2681(4) 0.1535(2) 0.0425(9) Uani 1 d
H52A H 0.3938(48) -0.1935(42) 0.1302(20) 0.051 Uiso 1 d
H52B H 0.2983(50) -0.2585(41) 0.1761(20) 0.051 Uiso 1 d
C53 C 0.5057(6) -0.2634(6) 0.2022(2) 0.0584(13) Uani 1 d
H53A H 0.5043(64) -0.1912(57) 0.2235(27) 0.088 Uiso 1 d
H53B H 0.5987(69) -0.2737(54) 0.1893(26) 0.088 Uiso 1 d
H53C H 0.4925(65) -0.3282(56) 0.2300(26) 0.088 Uiso 1 d
C54 C 0.3816(5) -0.5167(4) 0.1547(2) 0.0436(10) Uani 1 d
H54A H 0.3812(50) -0.5893(44) 0.1348(20) 0.052 Uiso 1 d
H54B H 0.4766(53) -0.5223(42) 0.1784(21) 0.052 Uiso 1 d
C55 C 0.2648(5) -0.5267(5) 0.1964(2) 0.0543(12) Uani 1 d
H55A H 0.2659(61) -0.5995(54) 0.2183(25) 0.081 Uiso 1 d
H55B H 0.1716(66) -0.5209(53) 0.1774(26) 0.081 Uiso 1 d
H55C H 0.2682(64) -0.4566(56) 0.2209(26) 0.081 Uiso 1 d
HB H 0.2622(42) -0.4000(35) 0.0851(17) 0.038(11) Uiso 1 d
Na1 Na 0.21058(15) -0.21837(12) 0.05265(6) 0.0295(3) Uani 1 d

loop_
_atom_type_symbol
_atom_type_description
_atom_type_scat_dispersion_real
_atom_type_scat_dispersion_imag
_atom_type_scat_source
C C 0.0033 0.0016 'International Tables Vol C Tables 4.2.6.8 and 6.1.1.4'
H H 0.0000 0.0000 'International Tables Vol C Tables 4.2.6.8 and 6.1.1.4'
N N 0.0061 0.0033 'International Tables Vol C Tables 4.2.6.8 and 6.1.1.4'
Na Na 0.0362 0.0249 'International Tables Vol C Tables 4.2.6.8 and 6.1.1.4'
Nb Nb -2.0727 0.6215 'International Tables Vol C Tables 4.2.6.8 and 6.1.1.4'
B B 0.0013 0.0007 'International Tables Vol C Tables 4.2.6.8 and 6.1.1.4'

loop_
_geom_angle_atom_site_label_1
_geom_angle_atom_site_label_2
_geom_angle_atom_site_label_3
_geom_angle
_geom_angle_site_symmetry_1
_geom_angle_site_symmetry_3
_geom_angle_publ_flag
Nb1 Nb1 N22 90.03(7) 3 3 y
Nb1 Nb1 N21 92.21(7) 3 . y
N22 Nb1 N21 172.79(9) 3 . y
Nb1 Nb1 N11 89.99(7) 3 . y
N22 Nb1 N11 99.37(10) 3 . y
N21 Nb1 N11 87.49(10) . . y
Nb1 Nb1 N12 92.45(7) 3 3 y
N22 Nb1 N12 87.91(10) 3 3 y
N21 Nb1 N12 85.15(10) . 3 y
N11 Nb1 N12 172.33(9) . 3 y
Nb1 Nb1 Na1 72.48(3) 3 . y
N22 Nb1 Na1 51.96(7) 3 . y
N21 Nb1 Na1 135.22(7) . . y
N11 Nb1 Na1 51.85(7) . . y
N12 Nb1 Na1 135.80(7) 3 . ?
Nb1 Nb1 Na1 70.08(3) 3 3 ?
N22 Nb1 Na1 127.44(8) 3 3 ?
N21 Nb1 Na1 47.52(7) . 3 ?
N11 Nb1 Na1 127.51(7) . 3 ?
N12 Nb1 Na1 47.19(7) 3 3 ?
Na1 Nb1 Na1 142.56(2) . 3 ?
C17 N11 C11 115.3(3) . . ?
C17 N11 Nb1 118.9(2) . . ?
C11 N11 Nb1 121.9(2) . . ?
C17 N11 Na1 76.3(2) . . ?
C11 N11 Na1 124.7(2) . . ?
Nb1 N11 Na1 87.71(9) . . ?
C17 N12 C16 117.9(3) . . ?
C17 N12 Nb1 114.5(2) . 3 ?
C16 N12 Nb1 121.1(2) . 3 ?
C17 N12 Na1 81.9(2) . . ?
C16 N12 Na1 118.9(2) . . ?
Nb1 N12 Na1 92.83(9) 3 . ?
C17 N13 C13 122.6(3) . . ?
C17 N13 C14 122.6(3) . . ?
C13 N13 C14 114.8(3) . . ?
C27 N21 C21 118.1(3) . . ?
C27 N21 Nb1 115.6(2) . . ?
C21 N21 Nb1 120.1(2) . . ?
C27 N21 Na1 81.1(2) . 3 ?
C21 N21 Na1 119.5(2) . 3 ?
Nb1 N21 Na1 92.77(9) . 3 ?
C27 N22 C26 115.5(3) . . ?
C27 N22 Nb1 119.1(2) . 3 ?
C26 N22 Nb1 122.7(2) . 3 ?
C27 N22 Na1 75.8(2) . 3 ?
C26 N22 Na1 122.0(2) . 3 ?
Nb1 N22 Na1 87.65(9) 3 3 ?
C27 N23 C24 122.8(3) . . ?
C27 N23 C23 122.8(3) . . ?
C24 N23 C23 114.3(3) . . ?
N11 C11 C12 110.8(3) . . ?
C13 C12 C11 107.3(3) . . ?
N13 C13 C12 110.9(3) . . ?
N13 C14 C15 111.5(3) . . ?
C14 C15 C16 107.9(3) . . ?
N12 C16 C15 111.4(3) . . ?
N12 C17 N11 117.0(3) . . ?
N12 C17 N13 120.9(3) . . ?
N11 C17 N13 122.0(3) . . ?
N12 C17 Na1 68.4(2) . . ?
N11 C17 Na1 74.5(2) . . ?
N13 C17 Na1 125.6(2) . . ?
N21 C21 C22 110.9(3) . . ?
C23 C22 C21 108.6(3) . . ?
N23 C23 C22 111.9(3) . . ?
N23 C24 C25 110.6(3) . . ?
C26 C25 C24 107.6(3) . . ?
N22 C26 C25 111.0(3) . . ?
N21 C27 N22 116.9(3) . . ?
N21 C27 N23 120.7(3) . . ?
N22 C27 N23 122.4(3) . . ?
N21 C27 Na1 69.3(2) . 3 ?
N22 C27 Na1 75.0(2) . 3 ?
N23 C27 Na1 124.9(2) . 3 ?
C54 B1 C50 109.5(3) . . ?
C54 B1 C52 113.0(4) . . ?
C50 B1 C52 111.8(3) . . ?
C54 B1 Na1 147.5(3) . . ?
C50 B1 Na1 96.9(2) . . ?
C52 B1 Na1 71.9(2) . . ?
C51 C50 B1 116.9(4) . . ?
C50 C51 Na1 91.3(3) . . ?
C53 C52 B1 114.2(4) . . ?
C53 C52 Na1 162.2(4) . . ?
B1 C52 Na1 73.8(2) . . ?
C55 C54 B1 116.4(4) . . ?
N12 Na1 N21 72.21(9) . 3 ?
N12 Na1 N11 52.56(8) . . ?
N21 Na1 N11 97.26(9) 3 . ?
N12 Na1 N22 97.60(9) . 3 ?
N21 Na1 N22 52.14(8) 3 3 ?
N11 Na1 N22 77.81(9) . 3 ?
N12 Na1 C27 96.82(10) . 3 ?
N21 Na1 C27 29.65(9) 3 3 ?
N11 Na1 C27 100.20(9) . 3 ?
N22 Na1 C27 29.16(9) 3 3 ?
N12 Na1 C17 29.73(9) . . ?
N21 Na1 C17 96.51(10) 3 . ?
N11 Na1 C17 29.27(9) . . ?
N22 Na1 C17 100.18(10) 3 . ?
C27 Na1 C17 113.38(10) 3 . ?
N12 Na1 C52 168.44(12) . . ?
N21 Na1 C52 106.35(12) 3 . ?
N11 Na1 C52 138.25(12) . . ?
N22 Na1 C52 90.01(11) 3 . ?
C27 Na1 C52 85.57(12) 3 . ?
C17 Na1 C52 156.54(13) . . ?
N12 Na1 B1 136.81(12) . . ?
N21 Na1 B1 122.90(12) 3 . ?
N11 Na1 B1 139.82(12) . . ?
N22 Na1 B1 124.09(12) 3 . ?
C27 Na1 B1 113.81(12) 3 . ?
C17 Na1 B1 132.51(12) . . ?
C52 Na1 B1 34.21(12) . . ?
N12 Na1 C51 111.58(12) . . ?
N21 Na1 C51 176.20(12) 3 . ?
N11 Na1 C51 85.27(11) . . ?
N22 Na1 C51 126.08(12) 3 . ?
C27 Na1 C51 147.13(13) 3 . ?
C17 Na1 C51 87.08(12) . . ?
C52 Na1 C51 69.97(14) . . ?
B1 Na1 C51 54.55(13) . . ?
N12 Na1 Nb1 63.06(6) . . ?
N21 Na1 Nb1 62.59(6) 3 . ?
N11 Na1 Nb1 40.43(6) . . ?
N22 Na1 Nb1 40.39(6) 3 . ?
C27 Na1 Nb1 59.77(7) 3 . ?
C17 Na1 Nb1 59.79(7) . . ?
C52 Na1 Nb1 127.03(10) . . ?
B1 Na1 Nb1 159.34(10) . . ?
C51 Na1 Nb1 118.66(10) . . ?
N12 Na1 Nb1 39.98(6) . 3 ?
N21 Na1 Nb1 39.71(6) 3 3 ?
N11 Na1 Nb1 59.56(6) . 3 ?
N22 Na1 Nb1 59.53(6) 3 3 ?
C27 Na1 Nb1 57.83(7) 3 3 ?
C17 Na1 Nb1 57.73(7) . 3 ?
C52 Na1 Nb1 143.35(10) . 3 ?
B1 Na1 Nb1 158.96(10) . 3 ?
C51 Na1 Nb1 143.51(10) . 3 ?
Nb1 Na1 Nb1 37.44(2) . 3 ?

loop_
_geom_bond_atom_site_label_1
_geom_bond_atom_site_label_2
_geom_bond_distance
_geom_bond_site_symmetry_2
_geom_bond_publ_flag
Nb1 Nb1 2.2064(6) 3 y
Nb1 N22 2.213(3) 3 y
Nb1 N21 2.214(3) . y
Nb1 N11 2.215(3) . y
Nb1 N12 2.226(3) 3 y
Nb1 Na1 3.4121(14) . y
Nb1 Na1 3.4608(15) 3 y
N11 C17 1.363(4) . ?
N11 C11 1.468(4) . ?
N11 Na1 2.685(3) . ?
N12 C17 1.356(4) . ?
N12 C16 1.461(4) . ?
N12 Nb1 2.226(3) 3 ?
N12 Na1 2.542(3) . ?
N13 C17 1.363(4) . ?
N13 C13 1.459(5) . ?
N13 C14 1.461(5) . ?
N21 C27 1.352(4) . ?
N21 C21 1.468(4) . ?
N21 Na1 2.555(3) 3 ?
N22 C27 1.357(4) . ?
N22 C26 1.460(4) . ?
N22 Nb1 2.213(3) 3 ?
N22 Na1 2.690(3) 3 ?
N23 C27 1.357(4) . ?
N23 C24 1.455(5) . ?
N23 C23 1.464(5) . ?
C11 C12 1.512(5) . ?
C12 C13 1.503(6) . ?
C14 C15 1.503(6) . ?
C15 C16 1.507(5) . ?
C17 Na1 2.708(3) . ?
C21 C22 1.504(5) . ?
C22 C23 1.496(6) . ?
C24 C25 1.509(6) . ?
C25 C26 1.505(6) . ?
C27 Na1 2.700(3) 3 ?
B1 C54 1.627(6) . ?
B1 C50 1.628(6) . ?
B1 C52 1.643(6) . ?
B1 Na1 2.806(4) . ?
C50 C51 1.512(6) . ?
C51 Na1 3.020(5) . ?
C52 C53 1.534(6) . ?
C52 Na1 2.778(5) . ?
C54 C55 1.521(6) . ?
Na1 N21 2.555(3) 3 ?
Na1 N22 2.690(3) 3 ?
Na1 C27 2.700(3) 3 ?
Na1 Nb1 3.4609(15) 3 ?
